data_7248445
loop_
_publ_author_name
'Paska, Bart\/lomiej'
'Cichowicz, Grzegorz'
'Rzepi\'nski, Patryk'
'Cyra\'nski, Micha\/l Ksawery'
'Dobrzycki, \/Lukasz'
'Boese, Roland'

_publ_section_title
;
 Structural chemistry of decalins and perfluorodecalins
;
_journal_issue 19
_journal_name_full CrystEngComm
_journal_page_first 2474
_journal_page_last 2490
_journal_paper_doi 10.1039/D3CE01117H
_journal_volume 26
_journal_year 2024
_chemical_formula_sum 'C10 F18'
_chemical_formula_weight 462.10
_chemical_melting_point 295
_chemical_name_systematic trans-Perfluorodecalin
_space_group_crystal_system triclinic
_space_group_IT_number 2
_space_group_name_Hall '-P 1'
_space_group_name_H-M_alt 'P -1'
_audit_update_record
;
2023-11-05 deposited with the CCDC.	2024-02-20 downloaded from the CCDC.
;
_cell_angle_alpha 111.6889(11)
_cell_angle_beta 89.1940(14)
_cell_angle_gamma 111.4351(13)
_cell_formula_units_Z 1
_cell_length_a 5.7499(3)
_cell_length_b 7.1098(3)
_cell_length_c 9.2311(5)
_cell_measurement_reflns_used 2833
_cell_measurement_temperature 100.(2)
_cell_measurement_theta_max 25.3586
_cell_measurement_theta_min 2.3981
_cell_volume 323.19(3)
_computing_cell_refinement 'SAINT V8.34A (Bruker AXS Inc., 2013)'
_computing_data_collection 'APEX2 V2014 (Bruker AXS Inc., 2014)'
_computing_data_reduction 'SAINT V8.34A (Bruker AXS Inc., 2013)'
_computing_publication_material 'APEX2 V2014 (Bruker AXS Inc., 2014)'
_computing_structure_refinement 'SHELXL-2014/7 (Sheldrick, 2014)'
_computing_structure_solution 'SHELXS-2014 (Sheldrick, 2014)'
_diffrn_ambient_temperature 100.(2)
_diffrn_detector_area_resol_mean 10.4167
_diffrn_measured_fraction_theta_full 0.922
_diffrn_measured_fraction_theta_max 0.922
_diffrn_measurement_device_type 'Bruker D8 VENTURE'
_diffrn_measurement_method 'phi scans'
_diffrn_radiation_monochromator TRIUMPH
_diffrn_radiation_type MoK\a
_diffrn_radiation_wavelength 0.71073
_diffrn_reflns_av_R_equivalents 0.0287
_diffrn_reflns_av_unetI/netI 0.0240
_diffrn_reflns_limit_h_max 6
_diffrn_reflns_limit_h_min -6
_diffrn_reflns_limit_k_max 8
_diffrn_reflns_limit_k_min -8
_diffrn_reflns_limit_l_max 10
_diffrn_reflns_limit_l_min -10
_diffrn_reflns_number 3227
_diffrn_reflns_theta_full 25.04
_diffrn_reflns_theta_max 25.04
_diffrn_reflns_theta_min 2.40
_diffrn_source 'fine focus sealed tube'
_exptl_absorpt_coefficient_mu 0.322
_exptl_absorpt_correction_T_max 0.88
_exptl_absorpt_correction_T_min 0.66
_exptl_absorpt_correction_type multi-scan
_exptl_absorpt_process_details 'SADABS V2014/5 (Bruker AXS Inc.)'
_exptl_crystal_colour colourless
_exptl_crystal_density_diffrn 2.374
_exptl_crystal_density_method 'not measured'
_exptl_crystal_description cylindrical
_exptl_crystal_F_000 222
_exptl_crystal_recrystallization_method 'From the Melt'
_exptl_crystal_size_max 0.600
_exptl_crystal_size_mid 0.400
_exptl_crystal_size_min 0.400
_refine_diff_density_max 0.409
_refine_diff_density_min -0.333
_refine_ls_extinction_coef 0.052(10)
_refine_ls_extinction_method 'SHELXL-2014/7 (Sheldrick 2014'
_refine_ls_goodness_of_fit_ref 1.077
_refine_ls_hydrogen_treatment undef
_refine_ls_matrix_type full
_refine_ls_number_parameters 128
_refine_ls_number_reflns 1052
_refine_ls_number_restraints 0
_refine_ls_restrained_S_all 1.077
_refine_ls_R_factor_all 0.0321
_refine_ls_R_factor_gt 0.0309
_refine_ls_shift/su_max 0.000
_refine_ls_shift/su_mean 0.000
_refine_ls_structure_factor_coef Fsqd
_refine_ls_weighting_details 'w=1/[\s^2^(Fo^2^)+(0.0576P)^2^+0.1146P] where P=(Fo^2^+2Fc^2^)/3'
_refine_ls_weighting_scheme calc
_refine_ls_wR_factor_gt 0.0864
_refine_ls_wR_factor_ref 0.0885
_reflns_number_gt 998
_reflns_number_total 1052
_reflns_threshold_expression 'I > 2\s(I)'
_cod_data_source_file d3ce01117h2.cif
_cod_data_source_block tPFDec_Br2_k200K_100K
_cod_depositor_comments 'Adding full bibliography for 7248441--7248493.cif.'
_cod_database_code 7248445

loop_
_space_group_symop_operation_xyz
'x, y, z'
'-x, -y, -z'

loop_
_atom_site_type_symbol
_atom_site_label
_atom_site_fract_x
_atom_site_fract_y
_atom_site_fract_z
_atom_site_U_iso_or_equiv
_atom_site_adp_type
_atom_site_calc_flag
_atom_site_refinement_flags_adp
_atom_site_refinement_flags_occupancy
_atom_site_refinement_flags_posn
_atom_site_occupancy
_atom_site_disorder_assembly
_atom_site_disorder_group
C C1A 0.4729(3) 0.3958(2) 0.51872(16) 0.0112(4) Uani d . . . 1 . .
C C2A 0.2850(3) 0.1857(2) 0.38454(17) 0.0138(4) Uani d . . . 1 . .
C C3A 0.3696(3) 0.1542(2) 0.21941(16) 0.0155(4) Uani d . . . 1 . .
C C4A 0.4303(3) 0.3601(2) 0.18241(16) 0.0159(4) Uani d . . . 1 . .
C C5A 0.6142(3) 0.5711(3) 0.31564(17) 0.0146(4) Uani d . . . 1 . .
F F1A 0.69505(15) 0.36614(13) 0.52491(9) 0.0143(3) Uani d . . . 1 . .
F F2A 0.26724(17) 0.00823(14) 0.41249(10) 0.0200(3) Uani d . . . 1 . .
F F2B 0.05467(16) 0.19307(15) 0.37950(10) 0.0190(3) Uani d . . . 1 . .
F F3A 0.18223(17) -0.01577(15) 0.11057(10) 0.0227(3) Uani d . . . 1 . .
F F3B 0.57580(16) 0.10587(14) 0.21225(10) 0.0191(3) Uani d . . . 1 . .
F F4A 0.21409(17) 0.38439(15) 0.15866(10) 0.0214(3) Uani d . . . 1 . .
F F4B 0.53792(18) 0.33227(15) 0.04896(9) 0.0231(3) Uani d . . . 1 . .
F F5A 0.84367(16) 0.56131(15) 0.31576(10) 0.0191(3) Uani d . . . 1 . .
F F5B 0.62858(18) 0.74305(14) 0.28101(10) 0.0213(3) Uani d . . . 1 . .

loop_
_atom_site_aniso_label
_atom_site_aniso_U_11
_atom_site_aniso_U_22
_atom_site_aniso_U_33
_atom_site_aniso_U_12
_atom_site_aniso_U_13
_atom_site_aniso_U_23
C1A 0.0113(7) 0.0069(9) 0.0143(7) 0.0027(6) 0.0003(6) 0.0039(6)
C2A 0.0142(7) 0.0049(8) 0.0179(7) -0.0003(6) -0.0015(6) 0.0036(6)
C3A 0.0172(7) 0.0088(9) 0.0147(7) 0.0032(6) -0.0027(5) 0.0001(6)
C4A 0.0204(7) 0.0146(9) 0.0121(7) 0.0072(7) 0.0012(6) 0.0042(6)
C5A 0.0181(8) 0.0093(9) 0.0160(7) 0.0034(7) 0.0028(6) 0.0062(6)
F1A 0.0138(5) 0.0110(6) 0.0176(5) 0.0058(4) -0.0008(3) 0.0040(4)
F2A 0.0285(5) 0.0051(5) 0.0219(5) 0.0011(4) 0.0007(4) 0.0056(4)
F2B 0.0111(5) 0.0148(6) 0.0220(5) -0.0004(4) -0.0015(3) 0.0027(4)
F3A 0.0262(5) 0.0107(5) 0.0169(5) 0.0001(4) -0.0072(4) -0.0030(4)
F3B 0.0243(5) 0.0136(5) 0.0193(5) 0.0105(4) 0.0026(3) 0.0033(4)
F4A 0.0240(5) 0.0192(6) 0.0193(5) 0.0096(4) -0.0059(3) 0.0043(4)
F4B 0.0362(6) 0.0207(6) 0.0126(5) 0.0118(5) 0.0066(4) 0.0060(4)
F5A 0.0140(5) 0.0185(6) 0.0205(5) 0.0035(4) 0.0049(3) 0.0059(4)
F5B 0.0345(6) 0.0106(6) 0.0194(5) 0.0057(5) 0.0037(4) 0.0095(4)

loop_
_atom_type_symbol
_atom_type_description
_atom_type_scat_dispersion_real
_atom_type_scat_dispersion_imag
_atom_type_scat_source
C C 0.0033 0.0016 'International Tables Vol C Tables 4.2.6.8 and 6.1.1.4'
F F 0.0171 0.0103 'International Tables Vol C Tables 4.2.6.8 and 6.1.1.4'

loop_
_geom_angle_atom_site_label_1
_geom_angle_atom_site_label_2
_geom_angle_atom_site_label_3
_geom_angle_site_symmetry_1
_geom_angle_site_symmetry_3
_geom_angle
_geom_angle_publ_flag
F1A C1A C2A . . 106.56(11) ?
F1A C1A C5A . 2_666 106.48(10) ?
C2A C1A C5A . 2_666 112.90(12) ?
F1A C1A C1A . 2_666 108.06(13) ?
C2A C1A C1A . 2_666 111.17(13) ?
C5A C1A C1A 2_666 2_666 111.33(14) ?
F2B C2A F2A . . 108.75(11) ?
F2B C2A C3A . . 108.06(11) ?
F2A C2A C3A . . 107.50(11) ?
F2B C2A C1A . . 110.38(12) ?
F2A C2A C1A . . 109.06(11) ?
C3A C2A C1A . . 112.98(12) ?
F3B C3A F3A . . 108.72(11) ?
F3B C3A C4A . . 108.88(12) ?
F3A C3A C4A . . 109.14(11) ?
F3B C3A C2A . . 109.22(11) ?
F3A C3A C2A . . 108.31(12) ?
C4A C3A C2A . . 112.51(12) ?
F4A C4A F4B . . 108.56(11) ?
F4A C4A C3A . . 109.18(12) ?
F4B C4A C3A . . 108.88(11) ?
F4A C4A C5A . . 109.38(11) ?
F4B C4A C5A . . 108.24(12) ?
C3A C4A C5A . . 112.52(11) ?
F5A C5A F5B . . 108.59(12) ?
F5A C5A C4A . . 108.16(11) ?
F5B C5A C4A . . 107.53(11) ?
F5A C5A C1A . 2_666 110.42(11) ?
F5B C5A C1A . 2_666 108.97(12) ?
C4A C5A C1A . 2_666 113.03(12) ?

loop_
_geom_bond_atom_site_label_1
_geom_bond_atom_site_label_2
_geom_bond_site_symmetry_2
_geom_bond_distance
_geom_bond_publ_flag
C1A F1A . 1.3738(16) ?
C1A C2A . 1.557(2) ?
C1A C5A 2_666 1.5631(19) ?
C1A C1A 2_666 1.565(3) ?
C2A F2B . 1.3466(17) ?
C2A F2A . 1.3471(17) ?
C2A C3A . 1.555(2) ?
C3A F3B . 1.3441(16) ?
C3A F3A . 1.3459(17) ?
C3A C4A . 1.541(2) ?
C4A F4A . 1.3477(17) ?
C4A F4B . 1.3518(16) ?
C4A C5A . 1.548(2) ?
C5A F5A . 1.3462(17) ?
C5A F5B . 1.3483(17) ?
C5A C1A 2_666 1.563(2) ?

loop_
_geom_torsion_atom_site_label_1
_geom_torsion_atom_site_label_2
_geom_torsion_atom_site_label_3
_geom_torsion_atom_site_label_4
_geom_torsion_site_symmetry_1
_geom_torsion_site_symmetry_2
_geom_torsion_site_symmetry_3
_geom_torsion_site_symmetry_4
_geom_torsion
_geom_torsion_publ_flag
F1A C1A C2A F2B . . . . 174.68(10) ?
C5A C1A C2A F2B 2_666 . . . 58.13(15) ?
C1A C1A C2A F2B 2_666 . . . -67.81(17) ?
F1A C1A C2A F2A . . . . 55.27(14) ?
C5A C1A C2A F2A 2_666 . . . -61.28(15) ?
C1A C1A C2A F2A 2_666 . . . 172.78(12) ?
F1A C1A C2A C3A . . . . -64.21(14) ?
C5A C1A C2A C3A 2_666 . . . 179.24(10) ?
C1A C1A C2A C3A 2_666 . . . 53.30(18) ?
F2B C2A C3A F3B . . . . -168.75(11) ?
F2A C2A C3A F3B . . . . -51.54(15) ?
C1A C2A C3A F3B . . . . 68.84(15) ?
F2B C2A C3A F3A . . . . -50.50(15) ?
F2A C2A C3A F3A . . . . 66.71(14) ?
C1A C2A C3A F3A . . . . -172.91(10) ?
F2B C2A C3A C4A . . . . 70.23(15) ?
F2A C2A C3A C4A . . . . -172.56(11) ?
C1A C2A C3A C4A . . . . -52.19(16) ?
F3B C3A C4A F4A . . . . 167.97(10) ?
F3A C3A C4A F4A . . . . 49.44(14) ?
C2A C3A C4A F4A . . . . -70.81(15) ?
F3B C3A C4A F4B . . . . 49.60(15) ?
F3A C3A C4A F4B . . . . -68.93(14) ?
C2A C3A C4A F4B . . . . 170.82(11) ?
F3B C3A C4A C5A . . . . -70.39(15) ?
F3A C3A C4A C5A . . . . 171.08(11) ?
C2A C3A C4A C5A . . . . 50.83(16) ?
F4A C4A C5A F5A . . . . -167.78(10) ?
F4B C4A C5A F5A . . . . -49.67(14) ?
C3A C4A C5A F5A . . . . 70.69(15) ?
F4A C4A C5A F5B . . . . -50.68(15) ?
F4B C4A C5A F5B . . . . 67.43(14) ?
C3A C4A C5A F5B . . . . -172.21(11) ?
F4A C4A C5A C1A . . . 2_666 69.63(15) ?
F4B C4A C5A C1A . . . 2_666 -172.26(10) ?
C3A C4A C5A C1A . . . 2_666 -51.90(17) ?
